data_4339272
loop_
_publ_author_name
'Du, Shaowu'
'Hodson, Bruce E.'
'Lei, Peng'
'McGrath, Thomas D.'
'Stone, F Gordon A'

_publ_section_title
;
 Penta- and hexaruthenium carbonyl 'raft' complexes supported by
 monocarborane cage ligands.
;
_journal_issue 16
_journal_name_full 'Inorganic chemistry'
_journal_page_first 6613
_journal_page_last 6620
_journal_paper_doi 10.1021/ic700746j
_journal_volume 46
_journal_year 2007
_chemical_formula_sum 'C92 H79 Au B8 Cl6 O10 P4 Ru5'
_chemical_formula_weight 2469.93
_chemical_name_systematic
; 
 ? 
;
_space_group_IT_number 2
_symmetry_cell_setting triclinic
_symmetry_space_group_name_Hall '-P 1'
_symmetry_space_group_name_H-M 'P -1'
_atom_sites_solution_hydrogens geom
_atom_sites_solution_primary direct
_atom_sites_solution_secondary difmap
_audit_creation_method SHELXL-97
_cell_angle_alpha 83.093(7)
_cell_angle_beta 73.112(6)
_cell_angle_gamma 89.711(7)
_cell_formula_units_Z 2
_cell_length_a 12.813(3)
_cell_length_b 19.538(5)
_cell_length_c 20.054(5)
_cell_measurement_reflns_used 8175
_cell_measurement_temperature 110(2)
_cell_measurement_theta_max 31.21
_cell_measurement_theta_min 2.22
_cell_volume 4767(2)
_computing_cell_refinement 'Bruker APEX2 (Bruker, 2003)'
_computing_data_collection 'Bruker APEX2 (Bruker, 2003)'
_computing_data_reduction 'Bruker APEX2 (Bruker, 2003)'
_computing_molecular_graphics 'Bruker SHELXTL (Bruker, 2001)'
_computing_publication_material 'Bruker SHELXTL (Bruker, 2001)'
_computing_structure_refinement 'Bruker SHELXTL (Bruker, 2001)'
_computing_structure_solution 'Bruker SHELXTL (Bruker, 2001)'
_diffrn_ambient_temperature 110(2)
_diffrn_measured_fraction_theta_full 0.999
_diffrn_measured_fraction_theta_max 0.831
_diffrn_measurement_device_type 'Bruker-Nonius X-8 Apex CCD area detector'
_diffrn_measurement_method 'phi and omega scans'
_diffrn_radiation_monochromator graphite
_diffrn_radiation_source 'fine-focus sealed tube'
_diffrn_radiation_type MoK\a
_diffrn_radiation_wavelength 0.71073
_diffrn_reflns_av_R_equivalents 0.0407
_diffrn_reflns_av_sigmaI/netI 0.0471
_diffrn_reflns_limit_h_max 18
_diffrn_reflns_limit_h_min -17
_diffrn_reflns_limit_k_max 29
_diffrn_reflns_limit_k_min -28
_diffrn_reflns_limit_l_max 28
_diffrn_reflns_limit_l_min -28
_diffrn_reflns_number 99200
_diffrn_reflns_theta_full 25.00
_diffrn_reflns_theta_max 33.05
_diffrn_reflns_theta_min 2.10
_exptl_absorpt_coefficient_mu 2.597
_exptl_absorpt_correction_T_max 0.8493
_exptl_absorpt_correction_T_min 0.5698
_exptl_absorpt_correction_type multi-scan
_exptl_absorpt_process_details SADABS
_exptl_crystal_colour purple
_exptl_crystal_density_diffrn 1.721
_exptl_crystal_density_method 'not measured'
_exptl_crystal_description needle
_exptl_crystal_F_000 2424
_exptl_crystal_size_max 0.24
_exptl_crystal_size_mid 0.09
_exptl_crystal_size_min 0.07
_refine_diff_density_max 2.212
_refine_diff_density_min -1.023
_refine_diff_density_rms 0.126
_refine_ls_extinction_method none
_refine_ls_goodness_of_fit_ref 1.013
_refine_ls_hydrogen_treatment mixed
_refine_ls_matrix_type full
_refine_ls_number_parameters 1153
_refine_ls_number_reflns 29956
_refine_ls_number_restraints 0
_refine_ls_restrained_S_all 1.013
_refine_ls_R_factor_all 0.0487
_refine_ls_R_factor_gt 0.0320
_refine_ls_shift/su_max 0.008
_refine_ls_shift/su_mean 0.000
_refine_ls_structure_factor_coef Fsqd
_refine_ls_weighting_details 'calc w=1/[\s^2^(Fo^2^)+(0.0200P)^2^+5.7868P] where P=(Fo^2^+2Fc^2^)/3'
_refine_ls_weighting_scheme calc
_refine_ls_wR_factor_gt 0.0605
_refine_ls_wR_factor_ref 0.0675
_reflns_number_gt 24298
_reflns_number_total 29956
_reflns_threshold_expression >2sigma(I)
_cod_data_source_file ic700746j.cif
_cod_data_source_block 4
_cod_depositor_comments
;
The following automatic conversions were performed:

'_symmetry_cell_setting' value 'Triclinic' changed to 'triclinic'
according to
/usr/data/users/saulius/automatic-downloads/retrospective/ACS/lib/dictionaries/cif_core.dic
dictionary named 'cif_core.dic' version 2.4.2 from 2011-04-26.

Automatic conversion script
Id: cif_fix_values 2281 2013-09-26 08:29:07Z andrius 
;
_cod_original_sg_symbol_H-M 'P-1   '
_cod_database_code 4339272

loop_
_symmetry_equiv_pos_as_xyz
'x, y, z'
'-x, -y, -z'

loop_
_atom_site_label
_atom_site_type_symbol
_atom_site_fract_x
_atom_site_fract_y
_atom_site_fract_z
_atom_site_U_iso_or_equiv
_atom_site_adp_type
_atom_site_occupancy
_atom_site_symmetry_multiplicity
_atom_site_calc_flag
_atom_site_refinement_flags
_atom_site_disorder_assembly
_atom_site_disorder_group
B6 B 0.9938(2) 0.34034(15) 0.77087(16) 0.0162(6) Uani 1 1 d . . .
H6 H 1.0436 0.3582 0.8035 0.019 Uiso 1 1 calc R . .
B11 B 0.8887(2) 0.27383(15) 0.81340(16) 0.0149(5) Uani 1 1 d . . .
H11 H 0.8837 0.2537 0.8690 0.018 Uiso 1 1 calc R . .
B12 B 0.7684(2) 0.28705(16) 0.78632(16) 0.0168(6) Uani 1 1 d . . .
H12 H 0.6834 0.2798 0.8228 0.020 Uiso 1 1 calc R . .
B8 B 0.8018(2) 0.26473(15) 0.69787(16) 0.0142(5) Uani 1 1 d . . .
H8 H 0.709(3) 0.2540(18) 0.6797(18) 0.039(10) Uiso 1 1 d . . .
B7 B 0.8529(2) 0.21429(14) 0.76166(15) 0.0129(5) Uani 1 1 d . . .
H7 H 0.814(3) 0.1572(17) 0.8036(17) 0.030(9) Uiso 1 1 d . . .
B9 B 0.8098(2) 0.35277(15) 0.71298(16) 0.0163(6) Uani 1 1 d . . .
H9 H 0.7493 0.3882 0.6977 0.020 Uiso 1 1 calc R . .
B5 B 0.9419(2) 0.39198(15) 0.70426(17) 0.0167(6) Uani 1 1 d . . .
H5 H 0.9518 0.4487 0.6863 0.020 Uiso 1 1 calc R . .
B10 B 0.8499(2) 0.35814(16) 0.78948(17) 0.0183(6) Uani 1 1 d . . .
H10 H 0.8133 0.3944 0.8286 0.022 Uiso 1 1 calc R . .
Ru2 Ru 1.032013(15) 0.238484(10) 0.727080(11) 0.01128(4) Uani 1 1 d . . .
Ru4 Ru 0.953950(15) 0.318512(10) 0.624021(11) 0.01145(4) Uani 1 1 d . . .
Ru6 Ru 0.778174(15) 0.256481(10) 0.590398(11) 0.01234(4) Uani 1 1 d . . .
Ru3 Ru 0.911012(15) 0.180043(10) 0.652503(11) 0.01074(4) Uani 1 1 d . . .
Ru5 Ru 0.921867(15) 0.105692(10) 0.772679(11) 0.01101(4) Uani 1 1 d . . .
Au1 Au 0.564243(8) 0.333657(5) 0.204233(6) 0.01729(3) Uani 1 1 d . . .
P1 P 0.81560(5) 0.00281(3) 0.80646(3) 0.01183(12) Uani 1 1 d . . .
P2 P 0.64126(5) 0.19944(3) 0.56054(4) 0.01326(12) Uani 1 1 d . . .
P3 P 0.63496(5) 0.22474(3) 0.20872(4) 0.01587(13) Uani 1 1 d . . .
P4 P 0.47030(5) 0.43444(4) 0.19883(4) 0.01650(13) Uani 1 1 d . . .
O1 O 1.13715(15) 0.21225(11) 0.84528(10) 0.0223(4) Uani 1 1 d . . .
O2 O 1.23395(15) 0.19057(11) 0.61803(11) 0.0239(4) Uani 1 1 d . . .
O3 O 1.15103(16) 0.27760(11) 0.50744(11) 0.0252(4) Uani 1 1 d . . .
O4 O 0.91899(15) 0.43833(10) 0.52129(11) 0.0222(4) Uani 1 1 d . . .
O5 O 0.93944(16) 0.25828(12) 0.44487(11) 0.0287(5) Uani 1 1 d . . .
O6 O 0.66461(17) 0.38888(10) 0.56518(12) 0.0282(5) Uani 1 1 d . . .
O7 O 1.07397(16) 0.11234(11) 0.53827(11) 0.0268(5) Uani 1 1 d . . .
O8 O 0.72502(15) 0.07831(10) 0.66959(10) 0.0199(4) Uani 1 1 d . . .
O9 O 1.12691(16) 0.03320(11) 0.70187(12) 0.0278(5) Uani 1 1 d . . .
O10 O 0.98933(17) 0.08375(11) 0.90564(11) 0.0256(4) Uani 1 1 d . . .
C1 C 1.0543(2) 0.34649(13) 0.68533(14) 0.0148(5) Uani 1 1 d . . .
C2 C 1.1638(2) 0.38281(13) 0.65432(14) 0.0163(5) Uani 1 1 d . . .
C3 C 1.1802(2) 0.43842(15) 0.60137(16) 0.0244(6) Uani 1 1 d . . .
H3A H 1.1219 0.4522 0.5829 0.029 Uiso 1 1 calc R . .
C4 C 1.2806(2) 0.47425(16) 0.57507(17) 0.0292(7) Uani 1 1 d . . .
H4A H 1.2895 0.5123 0.5394 0.035 Uiso 1 1 calc R . .
C5 C 1.3670(2) 0.45487(16) 0.60052(17) 0.0282(7) Uani 1 1 d . . .
H5A H 1.4352 0.4793 0.5824 0.034 Uiso 1 1 calc R . .
C6 C 1.3535(2) 0.39962(16) 0.65261(17) 0.0264(6) Uani 1 1 d . . .
H6A H 1.4126 0.3859 0.6704 0.032 Uiso 1 1 calc R . .
C7 C 1.2528(2) 0.36403(15) 0.67907(16) 0.0215(6) Uani 1 1 d . . .
H7A H 1.2445 0.3261 0.7148 0.026 Uiso 1 1 calc R . .
C11 C 1.0977(2) 0.21908(13) 0.80037(14) 0.0160(5) Uani 1 1 d . . .
C12 C 1.1577(2) 0.20867(13) 0.65713(14) 0.0166(5) Uani 1 1 d . . .
C13 C 1.0767(2) 0.29050(14) 0.55135(15) 0.0173(5) Uani 1 1 d . . .
C14 C 0.9294(2) 0.39330(13) 0.56074(14) 0.0164(5) Uani 1 1 d . . .
C15 C 0.8782(2) 0.25686(14) 0.50020(15) 0.0188(5) Uani 1 1 d . . .
C16 C 0.7080(2) 0.33836(14) 0.57316(15) 0.0181(5) Uani 1 1 d . . .
C17 C 1.0119(2) 0.13816(13) 0.58117(14) 0.0157(5) Uani 1 1 d . . .
C18 C 0.7975(2) 0.11634(13) 0.66234(14) 0.0158(5) Uani 1 1 d . . .
C19 C 1.0487(2) 0.06089(14) 0.72691(14) 0.0169(5) Uani 1 1 d . . .
C20 C 0.9593(2) 0.09231(13) 0.85665(15) 0.0170(5) Uani 1 1 d . . .
C21 C 0.85601(19) -0.05407(13) 0.87377(13) 0.0129(5) Uani 1 1 d . . .
C22 C 0.8198(2) -0.04261(14) 0.94415(14) 0.0183(5) Uani 1 1 d . . .
H22A H 0.7701 -0.0070 0.9576 0.022 Uiso 1 1 calc R . .
C23 C 0.8555(2) -0.08263(15) 0.99459(15) 0.0222(6) Uani 1 1 d . . .
H23A H 0.8306 -0.0742 1.0422 0.027 Uiso 1 1 calc R . .
C24 C 0.9277(2) -0.13502(15) 0.97560(16) 0.0215(6) Uani 1 1 d . . .
H24A H 0.9515 -0.1628 1.0103 0.026 Uiso 1 1 calc R . .
C25 C 0.9652(2) -0.14662(15) 0.90576(16) 0.0224(6) Uani 1 1 d . . .
H25A H 1.0150 -0.1822 0.8927 0.027 Uiso 1 1 calc R . .
C26 C 0.9300(2) -0.10618(14) 0.85489(15) 0.0188(5) Uani 1 1 d . . .
H26A H 0.9564 -0.1141 0.8071 0.023 Uiso 1 1 calc R . .
C31 C 0.6684(2) 0.01166(14) 0.84820(14) 0.0156(5) Uani 1 1 d . . .
C36 C 0.6183(2) 0.07250(15) 0.83366(15) 0.0209(6) Uani 1 1 d . . .
H36A H 0.6606 0.1100 0.8036 0.025 Uiso 1 1 calc R . .
C32 C 0.6050(2) -0.04271(15) 0.89384(15) 0.0208(6) Uani 1 1 d . . .
H32A H 0.6384 -0.0843 0.9049 0.025 Uiso 1 1 calc R . .
C33 C 0.4934(2) -0.03600(17) 0.92297(16) 0.0270(7) Uani 1 1 d . . .
H33A H 0.4508 -0.0730 0.9538 0.032 Uiso 1 1 calc R . .
C34 C 0.4440(2) 0.02492(18) 0.90696(17) 0.0311(7) Uani 1 1 d . . .
H34A H 0.3676 0.0292 0.9263 0.037 Uiso 1 1 calc R . .
C35 C 0.5061(2) 0.07910(17) 0.86292(16) 0.0270(7) Uani 1 1 d . . .
H35A H 0.4725 0.1209 0.8525 0.032 Uiso 1 1 calc R . .
C41 C 0.8237(2) -0.05622(13) 0.73994(14) 0.0148(5) Uani 1 1 d . . .
C42 C 0.8931(2) -0.04119(14) 0.67172(14) 0.0173(5) Uani 1 1 d . . .
H42A H 0.9344 0.0011 0.6585 0.021 Uiso 1 1 calc R . .
C43 C 0.9025(2) -0.08746(15) 0.62279(15) 0.0199(5) Uani 1 1 d . . .
H43A H 0.9500 -0.0765 0.5765 0.024 Uiso 1 1 calc R . .
C44 C 0.8428(2) -0.14947(15) 0.64119(16) 0.0229(6) Uani 1 1 d . . .
H44A H 0.8488 -0.1808 0.6077 0.027 Uiso 1 1 calc R . .
C45 C 0.7741(2) -0.16527(14) 0.70931(16) 0.0208(6) Uani 1 1 d . . .
H45A H 0.7337 -0.2079 0.7225 0.025 Uiso 1 1 calc R . .
C46 C 0.7643(2) -0.11894(13) 0.75809(15) 0.0178(5) Uani 1 1 d . . .
H46A H 0.7166 -0.1300 0.8043 0.021 Uiso 1 1 calc R . .
C51 C 0.52220(19) 0.16940(13) 0.63514(14) 0.0146(5) Uani 1 1 d . . .
C52 C 0.4726(2) 0.10419(14) 0.64364(15) 0.0196(5) Uani 1 1 d . . .
H52A H 0.5012 0.0731 0.6104 0.024 Uiso 1 1 calc R . .
C53 C 0.3815(2) 0.08442(15) 0.70056(16) 0.0218(6) Uani 1 1 d . . .
H53A H 0.3482 0.0400 0.7057 0.026 Uiso 1 1 calc R . .
C54 C 0.3394(2) 0.12873(15) 0.74954(16) 0.0223(6) Uani 1 1 d . . .
H54A H 0.2772 0.1150 0.7883 0.027 Uiso 1 1 calc R . .
C55 C 0.3885(2) 0.19371(16) 0.74185(16) 0.0237(6) Uani 1 1 d . . .
H55A H 0.3595 0.2245 0.7754 0.028 Uiso 1 1 calc R . .
C56 C 0.4798(2) 0.21381(15) 0.68545(15) 0.0207(6) Uani 1 1 d . . .
H56A H 0.5135 0.2580 0.6810 0.025 Uiso 1 1 calc R . .
C61 C 0.6780(2) 0.12507(13) 0.51193(14) 0.0152(5) Uani 1 1 d . . .
C62 C 0.7761(2) 0.09135(13) 0.50763(14) 0.0167(5) Uani 1 1 d . . .
H62A H 0.8277 0.1091 0.5274 0.020 Uiso 1 1 calc R . .
C63 C 0.7984(2) 0.03214(14) 0.47463(15) 0.0213(6) Uani 1 1 d . . .
H63A H 0.8647 0.0093 0.4725 0.026 Uiso 1 1 calc R . .
C64 C 0.7242(2) 0.00614(15) 0.44480(15) 0.0231(6) Uani 1 1 d . . .
H64A H 0.7387 -0.0351 0.4234 0.028 Uiso 1 1 calc R . .
C65 C 0.6287(2) 0.04069(15) 0.44634(16) 0.0231(6) Uani 1 1 d . . .
H65A H 0.5789 0.0239 0.4246 0.028 Uiso 1 1 calc R . .
C66 C 0.6059(2) 0.09980(14) 0.47957(15) 0.0194(5) Uani 1 1 d . . .
H66A H 0.5405 0.1233 0.4803 0.023 Uiso 1 1 calc R . .
C71 C 0.5838(2) 0.25533(13) 0.50069(15) 0.0168(5) Uani 1 1 d . . .
C72 C 0.6536(2) 0.28139(15) 0.43460(15) 0.0214(6) Uani 1 1 d . . .
H72A H 0.7269 0.2670 0.4208 0.026 Uiso 1 1 calc R . .
C73 C 0.6169(3) 0.32784(16) 0.38918(17) 0.0272(6) Uani 1 1 d . . .
H73A H 0.6651 0.3457 0.3449 0.033 Uiso 1 1 calc R . .
C74 C 0.5094(3) 0.34807(16) 0.40877(17) 0.0284(7) Uani 1 1 d . . .
H74A H 0.4843 0.3800 0.3777 0.034 Uiso 1 1 calc R . .
C75 C 0.4391(3) 0.32245(17) 0.47263(18) 0.0309(7) Uani 1 1 d . . .
H75A H 0.3655 0.3364 0.4853 0.037 Uiso 1 1 calc R . .
C76 C 0.4754(2) 0.27583(15) 0.51926(17) 0.0241(6) Uani 1 1 d . . .
H76A H 0.4265 0.2582 0.5634 0.029 Uiso 1 1 calc R . .
C81 C 0.5368(2) 0.16173(14) 0.26719(14) 0.0171(5) Uani 1 1 d . . .
C82 C 0.4817(2) 0.17678(15) 0.33498(15) 0.0216(6) Uani 1 1 d . . .
H82A H 0.4937 0.2202 0.3488 0.026 Uiso 1 1 calc R . .
C83 C 0.4099(2) 0.12822(16) 0.38162(16) 0.0243(6) Uani 1 1 d . . .
H83A H 0.3729 0.1383 0.4276 0.029 Uiso 1 1 calc R . .
C84 C 0.3917(2) 0.06491(16) 0.36138(16) 0.0237(6) Uani 1 1 d . . .
H84A H 0.3427 0.0316 0.3937 0.028 Uiso 1 1 calc R . .
C85 C 0.4447(2) 0.05008(15) 0.29419(16) 0.0229(6) Uani 1 1 d . . .
H85A H 0.4314 0.0069 0.2805 0.028 Uiso 1 1 calc R . .
C86 C 0.5174(2) 0.09814(14) 0.24685(15) 0.0189(5) Uani 1 1 d . . .
H86A H 0.5537 0.0878 0.2008 0.023 Uiso 1 1 calc R . .
C91 C 0.7560(2) 0.21895(14) 0.23848(15) 0.0184(5) Uani 1 1 d . . .
C92 C 0.8391(2) 0.26913(15) 0.20950(17) 0.0256(6) Uani 1 1 d . . .
H92A H 0.8310 0.3057 0.1758 0.031 Uiso 1 1 calc R . .
C93 C 0.9334(2) 0.26563(17) 0.22991(19) 0.0313(7) Uani 1 1 d . . .
H93A H 0.9909 0.2990 0.2091 0.038 Uiso 1 1 calc R . .
C94 C 0.9444(2) 0.21372(18) 0.28048(18) 0.0306(7) Uani 1 1 d . . .
H94A H 1.0085 0.2122 0.2952 0.037 Uiso 1 1 calc R . .
C95 C 0.8620(2) 0.16393(18) 0.30980(17) 0.0312(7) Uani 1 1 d . . .
H95A H 0.8701 0.1282 0.3444 0.037 Uiso 1 1 calc R . .
C96 C 0.7674(2) 0.16597(16) 0.28884(16) 0.0247(6) Uani 1 1 d . . .
H96A H 0.7112 0.1316 0.3087 0.030 Uiso 1 1 calc R . .
C101 C 0.6753(2) 0.19590(14) 0.12204(14) 0.0176(5) Uani 1 1 d . . .
C102 C 0.6306(2) 0.22598(15) 0.07019(16) 0.0242(6) Uani 1 1 d . . .
H10A H 0.5773 0.2601 0.0808 0.029 Uiso 1 1 calc R . .
C103 C 0.6637(3) 0.20617(17) 0.00302(17) 0.0292(7) Uani 1 1 d . . .
H10B H 0.6337 0.2271 -0.0322 0.035 Uiso 1 1 calc R . .
C104 C 0.7410(2) 0.15554(16) -0.01239(16) 0.0269(6) Uani 1 1 d . . .
H10C H 0.7639 0.1420 -0.0582 0.032 Uiso 1 1 calc R . .
C105 C 0.7847(2) 0.12493(16) 0.03921(16) 0.0259(6) Uani 1 1 d . . .
H10D H 0.8367 0.0900 0.0288 0.031 Uiso 1 1 calc R . .
C106 C 0.7526(2) 0.14514(15) 0.10613(16) 0.0219(6) Uani 1 1 d . . .
H10E H 0.7833 0.1243 0.1411 0.026 Uiso 1 1 calc R . .
C111 C 0.3535(2) 0.43016(14) 0.27590(15) 0.0213(6) Uani 1 1 d . . .
C112 C 0.2726(3) 0.37923(17) 0.2838(2) 0.0357(8) Uani 1 1 d . . .
H11A H 0.2785 0.3500 0.2484 0.043 Uiso 1 1 calc R . .
C113 C 0.1843(3) 0.3719(2) 0.3436(2) 0.0527(11) Uani 1 1 d . . .
H11B H 0.1290 0.3377 0.3491 0.063 Uiso 1 1 calc R . .
C114 C 0.1761(3) 0.41411(19) 0.3954(2) 0.0500(11) Uani 1 1 d . . .
H11C H 0.1143 0.4093 0.4358 0.060 Uiso 1 1 calc R . .
C116 C 0.3454(3) 0.47158(16) 0.32877(16) 0.0268(6) Uani 1 1 d . . .
H11D H 0.4004 0.5058 0.3238 0.032 Uiso 1 1 calc R . .
C117 C 0.2563(3) 0.46276(18) 0.38911(18) 0.0397(9) Uani 1 1 d . . .
H11E H 0.2512 0.4904 0.4258 0.048 Uiso 1 1 calc R . .
C121 C 0.5457(2) 0.51511(14) 0.18971(15) 0.0192(5) Uani 1 1 d . . .
C122 C 0.4938(2) 0.57840(15) 0.18742(16) 0.0229(6) Uani 1 1 d . . .
H12A H 0.4170 0.5793 0.1956 0.028 Uiso 1 1 calc R . .
C123 C 0.5549(3) 0.63978(15) 0.17318(16) 0.0268(6) Uani 1 1 d . . .
H12B H 0.5197 0.6826 0.1718 0.032 Uiso 1 1 calc R . .
C124 C 0.6679(3) 0.63858(16) 0.16090(17) 0.0294(7) Uani 1 1 d . . .
H12C H 0.7096 0.6806 0.1503 0.035 Uiso 1 1 calc R . .
C125 C 0.7197(3) 0.57602(17) 0.16408(17) 0.0287(7) Uani 1 1 d . . .
H12D H 0.7964 0.5753 0.1564 0.034 Uiso 1 1 calc R . .
C126 C 0.6586(2) 0.51444(16) 0.17856(16) 0.0242(6) Uani 1 1 d . . .
H12E H 0.6938 0.4717 0.1809 0.029 Uiso 1 1 calc R . .
C131 C 0.4158(2) 0.43947(14) 0.12482(16) 0.0228(6) Uani 1 1 d . . .
C132 C 0.4771(3) 0.41392(16) 0.06371(16) 0.0301(7) Uani 1 1 d . . .
H13A H 0.5454 0.3939 0.0619 0.036 Uiso 1 1 calc R . .
C133 C 0.4385(4) 0.41768(19) 0.0058(2) 0.0496(11) Uani 1 1 d . . .
H13B H 0.4805 0.4005 -0.0359 0.059 Uiso 1 1 calc R . .
C134 C 0.3390(4) 0.4464(2) 0.0085(2) 0.0604(14) Uani 1 1 d . . .
H13C H 0.3123 0.4487 -0.0313 0.072 Uiso 1 1 calc R . .
C135 C 0.2781(4) 0.4716(2) 0.0685(3) 0.0532(12) Uani 1 1 d . . .
H13D H 0.2096 0.4910 0.0699 0.064 Uiso 1 1 calc R . .
C136 C 0.3157(3) 0.46897(17) 0.1272(2) 0.0346(8) Uani 1 1 d . . .
H13E H 0.2738 0.4870 0.1683 0.042 Uiso 1 1 calc R . .
C900 C 1.1049(4) 0.6580(3) 0.0193(3) 0.0696(15) Uani 1 1 d . . .
H90A H 1.0970 0.6348 0.0673 0.084 Uiso 1 1 calc R . .
H90B H 1.1353 0.7052 0.0162 0.084 Uiso 1 1 calc R . .
C902 C 0.2754(3) 0.2623(2) 1.0260(2) 0.0551(12) Uani 1 1 d . . .
H90C H 0.2808 0.3096 1.0008 0.066 Uiso 1 1 calc R . .
H90D H 0.2064 0.2405 1.0252 0.066 Uiso 1 1 calc R . .
Cl1 Cl 0.97696(11) 0.66381(9) 0.00625(9) 0.0916(5) Uani 1 1 d . . .
Cl2 Cl 1.19691(8) 0.61286(5) -0.04135(5) 0.0451(2) Uani 1 1 d . . .
Cl5 Cl 0.27078(18) 0.26768(8) 1.11281(8) 0.1108(7) Uani 1 1 d . . .
Cl6 Cl 0.38495(10) 0.21524(7) 0.98127(9) 0.0864(5) Uani 1 1 d . . .
Cl3 Cl 0.93295(11) 0.45104(7) 0.17340(8) 0.0504(3) Uani 0.7994(17) 1 d P A 2
Cl4 Cl 0.91265(13) 0.40476(7) 0.32231(8) 0.0596(4) Uani 0.7994(17) 1 d P A 2
C901 C 0.8869(5) 0.4706(3) 0.2611(3) 0.0414(12) Uani 0.7994(17) 1 d P A 2
H90E H 0.9235 0.5141 0.2644 0.050 Uiso 0.7994(17) 1 calc PR A 2
H90F H 0.8074 0.4782 0.2735 0.050 Uiso 0.7994(17) 1 calc PR A 2
Cl3' Cl 0.9835(5) 0.4548(3) 0.1269(3) 0.0504(3) Uani 0.2006(17) 1 d P A 1
Cl4' Cl 0.8746(6) 0.4418(3) 0.2758(4) 0.0596(4) Uani 0.2006(17) 1 d P A 1
C910 C 0.9880(16) 0.4684(9) 0.2097(10) 0.0414(12) Uani 0.2006(17) 1 d P A 1
H91A H 1.0512 0.4441 0.2192 0.050 Uiso 0.2006(17) 1 calc PR A 1
H91B H 1.0007 0.5183 0.2097 0.050 Uiso 0.2006(17) 1 calc PR A 1

loop_
_atom_site_aniso_label
_atom_site_aniso_U_11
_atom_site_aniso_U_22
_atom_site_aniso_U_33
_atom_site_aniso_U_23
_atom_site_aniso_U_13
_atom_site_aniso_U_12
B6 0.0200(13) 0.0130(13) 0.0159(15) -0.0016(11) -0.0056(11) 0.0000(10)
B11 0.0161(12) 0.0146(13) 0.0134(14) -0.0031(11) -0.0029(11) 0.0005(10)
B12 0.0167(13) 0.0187(14) 0.0153(15) -0.0055(12) -0.0039(11) 0.0037(11)
B8 0.0129(12) 0.0145(13) 0.0147(14) -0.0012(11) -0.0035(10) 0.0007(10)
B7 0.0136(12) 0.0115(12) 0.0124(14) -0.0015(11) -0.0022(10) -0.0005(10)
B9 0.0187(13) 0.0151(13) 0.0150(15) -0.0020(11) -0.0047(11) 0.0021(10)
B5 0.0216(14) 0.0122(13) 0.0175(15) -0.0037(11) -0.0069(12) 0.0011(10)
B10 0.0207(14) 0.0160(14) 0.0184(16) -0.0078(12) -0.0037(12) 0.0018(11)
Ru2 0.01247(8) 0.01079(9) 0.01098(10) -0.00125(7) -0.00405(7) -0.00139(7)
Ru4 0.01270(8) 0.00996(9) 0.01188(10) -0.00089(7) -0.00407(7) -0.00090(7)
Ru6 0.01206(8) 0.01174(9) 0.01414(10) -0.00064(8) -0.00566(7) 0.00006(7)
Ru3 0.01138(8) 0.01033(9) 0.01095(10) -0.00151(7) -0.00384(7) -0.00018(7)
Ru5 0.01220(8) 0.01054(9) 0.01011(10) -0.00076(7) -0.00315(7) -0.00072(7)
Au1 0.01821(5) 0.01398(5) 0.01936(6) -0.00249(4) -0.00485(4) 0.00258(4)
P1 0.0119(3) 0.0120(3) 0.0114(3) -0.0012(2) -0.0031(2) -0.0006(2)
P2 0.0124(3) 0.0128(3) 0.0154(3) -0.0013(3) -0.0055(2) 0.0005(2)
P3 0.0170(3) 0.0130(3) 0.0176(4) -0.0020(3) -0.0050(3) 0.0012(2)
P4 0.0197(3) 0.0146(3) 0.0148(3) -0.0019(3) -0.0044(3) 0.0028(2)
O1 0.0223(9) 0.0293(11) 0.0179(10) -0.0020(9) -0.0104(8) -0.0008(8)
O2 0.0178(9) 0.0323(12) 0.0197(11) -0.0040(9) -0.0018(8) 0.0033(8)
O3 0.0225(10) 0.0278(11) 0.0210(11) 0.0000(9) -0.0012(8) 0.0032(8)
O4 0.0226(9) 0.0185(10) 0.0232(11) 0.0050(8) -0.0061(8) 0.0006(8)
O5 0.0226(10) 0.0431(14) 0.0189(11) -0.0031(10) -0.0042(9) -0.0026(9)
O6 0.0300(11) 0.0176(10) 0.0405(14) 0.0001(9) -0.0171(10) 0.0032(8)
O7 0.0289(11) 0.0294(11) 0.0213(11) -0.0103(9) -0.0035(9) 0.0081(9)
O8 0.0200(9) 0.0183(9) 0.0223(11) 0.0026(8) -0.0095(8) -0.0060(7)
O9 0.0197(10) 0.0309(12) 0.0310(13) -0.0090(10) -0.0026(9) 0.0046(8)
O10 0.0309(11) 0.0301(12) 0.0187(11) -0.0004(9) -0.0125(9) -0.0066(9)
C1 0.0175(11) 0.0121(11) 0.0149(13) -0.0010(10) -0.0050(10) -0.0014(9)
C2 0.0202(12) 0.0152(12) 0.0137(13) -0.0029(10) -0.0047(10) -0.0036(9)
C3 0.0292(15) 0.0232(15) 0.0220(16) 0.0037(12) -0.0120(12) -0.0076(11)
C4 0.0334(16) 0.0274(16) 0.0253(17) 0.0082(13) -0.0104(13) -0.0137(13)
C5 0.0247(14) 0.0300(16) 0.0278(17) 0.0006(13) -0.0059(12) -0.0142(12)
C6 0.0233(14) 0.0273(16) 0.0300(17) -0.0011(13) -0.0111(12) -0.0059(12)
C7 0.0208(13) 0.0202(14) 0.0243(16) -0.0002(12) -0.0086(11) -0.0028(10)
C11 0.0143(11) 0.0150(12) 0.0166(13) -0.0018(10) -0.0015(10) -0.0014(9)
C12 0.0169(12) 0.0159(12) 0.0171(14) 0.0017(10) -0.0066(10) -0.0014(9)
C13 0.0182(12) 0.0175(13) 0.0170(14) 0.0002(11) -0.0076(10) 0.0002(10)
C14 0.0141(11) 0.0161(12) 0.0186(14) -0.0054(11) -0.0027(10) -0.0018(9)
C15 0.0185(12) 0.0188(13) 0.0223(15) -0.0033(11) -0.0107(11) -0.0007(10)
C16 0.0178(12) 0.0170(13) 0.0209(14) -0.0005(11) -0.0088(10) -0.0025(10)
C17 0.0175(12) 0.0138(12) 0.0170(13) -0.0022(10) -0.0068(10) 0.0010(9)
C18 0.0174(12) 0.0169(12) 0.0138(13) -0.0026(10) -0.0055(10) 0.0031(9)
C19 0.0179(12) 0.0193(13) 0.0139(13) -0.0020(10) -0.0053(10) -0.0036(10)
C20 0.0163(11) 0.0150(12) 0.0190(14) -0.0021(10) -0.0038(10) -0.0029(9)
C21 0.0145(11) 0.0118(11) 0.0133(12) -0.0015(9) -0.0052(9) -0.0012(9)
C22 0.0171(12) 0.0204(13) 0.0168(14) -0.0029(11) -0.0038(10) 0.0009(10)
C23 0.0231(13) 0.0279(15) 0.0150(14) 0.0000(12) -0.0053(11) -0.0012(11)
C24 0.0242(13) 0.0210(14) 0.0222(15) 0.0023(12) -0.0130(11) -0.0011(11)
C25 0.0212(13) 0.0227(14) 0.0252(16) -0.0031(12) -0.0095(11) 0.0072(11)
C26 0.0182(12) 0.0204(13) 0.0183(14) -0.0039(11) -0.0057(10) 0.0028(10)
C31 0.0143(11) 0.0199(13) 0.0131(13) -0.0044(10) -0.0039(9) -0.0007(9)
C36 0.0192(12) 0.0238(14) 0.0195(15) -0.0008(11) -0.0060(11) 0.0012(10)
C32 0.0197(12) 0.0241(14) 0.0188(14) -0.0032(11) -0.0056(11) -0.0015(10)
C33 0.0196(13) 0.0372(18) 0.0207(16) -0.0016(13) -0.0010(11) -0.0094(12)
C34 0.0136(12) 0.050(2) 0.0272(17) -0.0039(15) -0.0032(12) 0.0019(13)
C35 0.0206(13) 0.0362(17) 0.0252(16) -0.0057(14) -0.0073(12) 0.0091(12)
C41 0.0168(11) 0.0145(12) 0.0151(13) -0.0033(10) -0.0075(10) 0.0017(9)
C42 0.0169(12) 0.0189(13) 0.0170(14) -0.0021(11) -0.0066(10) 0.0001(10)
C43 0.0203(12) 0.0250(14) 0.0158(14) -0.0062(11) -0.0062(10) 0.0027(10)
C44 0.0245(13) 0.0243(14) 0.0264(16) -0.0133(12) -0.0139(12) 0.0072(11)
C45 0.0240(13) 0.0141(12) 0.0298(16) -0.0066(11) -0.0147(12) -0.0004(10)
C46 0.0187(12) 0.0166(12) 0.0190(14) -0.0019(11) -0.0069(10) -0.0002(10)
C51 0.0135(11) 0.0173(12) 0.0142(13) -0.0010(10) -0.0061(9) 0.0015(9)
C52 0.0166(12) 0.0175(13) 0.0237(15) -0.0018(11) -0.0045(11) 0.0000(10)
C53 0.0183(12) 0.0185(13) 0.0274(16) -0.0001(12) -0.0058(11) -0.0016(10)
C54 0.0143(12) 0.0279(15) 0.0216(15) 0.0013(12) -0.0018(10) 0.0003(10)
C55 0.0180(12) 0.0303(16) 0.0229(16) -0.0079(13) -0.0043(11) 0.0041(11)
C56 0.0206(12) 0.0189(13) 0.0227(15) -0.0062(11) -0.0049(11) -0.0012(10)
C61 0.0162(11) 0.0143(12) 0.0150(13) -0.0030(10) -0.0040(10) 0.0000(9)
C62 0.0167(11) 0.0174(12) 0.0157(13) -0.0013(10) -0.0045(10) 0.0011(9)
C63 0.0227(13) 0.0177(13) 0.0196(15) -0.0018(11) -0.0001(11) 0.0037(10)
C64 0.0307(14) 0.0181(13) 0.0167(14) -0.0060(11) 0.0007(11) -0.0016(11)
C65 0.0289(14) 0.0214(14) 0.0209(15) -0.0063(12) -0.0084(12) -0.0067(11)
C66 0.0197(12) 0.0200(13) 0.0194(14) -0.0022(11) -0.0071(11) -0.0013(10)
C71 0.0186(12) 0.0155(12) 0.0196(14) -0.0019(10) -0.0111(10) -0.0002(9)
C72 0.0207(13) 0.0239(14) 0.0206(15) 0.0005(12) -0.0088(11) 0.0005(11)
C73 0.0365(16) 0.0243(15) 0.0245(16) 0.0020(13) -0.0167(13) 0.0004(12)
C74 0.0405(17) 0.0223(15) 0.0299(18) -0.0007(13) -0.0232(14) 0.0055(13)
C75 0.0267(15) 0.0350(18) 0.0362(19) -0.0039(15) -0.0175(14) 0.0108(13)
C76 0.0195(13) 0.0239(15) 0.0300(17) -0.0018(13) -0.0100(12) 0.0026(11)
C81 0.0162(11) 0.0177(13) 0.0167(14) 0.0009(10) -0.0047(10) 0.0005(9)
C82 0.0184(12) 0.0258(15) 0.0219(15) -0.0060(12) -0.0068(11) 0.0003(11)
C83 0.0189(13) 0.0352(17) 0.0178(15) -0.0007(13) -0.0050(11) 0.0022(11)
C84 0.0156(12) 0.0286(15) 0.0256(16) 0.0077(13) -0.0081(11) -0.0030(11)
C85 0.0231(13) 0.0178(13) 0.0299(17) 0.0014(12) -0.0126(12) -0.0024(10)
C86 0.0181(12) 0.0181(13) 0.0198(14) -0.0014(11) -0.0046(10) 0.0008(10)
C91 0.0181(12) 0.0200(13) 0.0175(14) -0.0057(11) -0.0046(10) 0.0045(10)
C92 0.0259(14) 0.0180(14) 0.0343(18) -0.0015(13) -0.0117(13) -0.0006(11)
C93 0.0236(14) 0.0292(17) 0.046(2) -0.0097(15) -0.0154(14) 0.0010(12)
C94 0.0244(14) 0.0411(19) 0.0343(19) -0.0173(15) -0.0165(13) 0.0125(13)
C95 0.0291(15) 0.044(2) 0.0212(16) -0.0021(14) -0.0103(13) 0.0148(14)
C96 0.0220(13) 0.0284(16) 0.0214(15) 0.0027(12) -0.0049(11) 0.0027(11)
C101 0.0179(12) 0.0183(13) 0.0155(13) -0.0021(10) -0.0030(10) -0.0026(10)
C102 0.0314(15) 0.0210(14) 0.0211(15) -0.0013(12) -0.0096(12) 0.0013(11)
C103 0.0382(17) 0.0312(17) 0.0194(16) 0.0023(13) -0.0121(13) -0.0049(13)
C104 0.0260(14) 0.0326(17) 0.0180(15) -0.0053(13) 0.0009(12) -0.0081(12)
C105 0.0195(13) 0.0305(16) 0.0267(17) -0.0098(13) -0.0024(12) -0.0005(11)
C106 0.0217(13) 0.0222(14) 0.0222(15) -0.0054(12) -0.0060(11) 0.0022(11)
C111 0.0245(13) 0.0182(13) 0.0176(14) 0.0015(11) -0.0020(11) 0.0074(10)
C112 0.0319(16) 0.0259(17) 0.040(2) -0.0033(15) 0.0041(14) -0.0040(13)
C113 0.039(2) 0.037(2) 0.061(3) 0.002(2) 0.0168(19) -0.0064(16)
C114 0.049(2) 0.0326(19) 0.040(2) 0.0079(17) 0.0266(17) 0.0139(16)
C116 0.0340(16) 0.0224(15) 0.0207(16) -0.0007(12) -0.0039(12) 0.0107(12)
C117 0.055(2) 0.0303(18) 0.0214(17) 0.0010(14) 0.0056(15) 0.0192(16)
C121 0.0231(13) 0.0182(13) 0.0156(14) -0.0037(11) -0.0041(10) 0.0018(10)
C122 0.0273(14) 0.0206(14) 0.0216(15) -0.0041(12) -0.0077(12) 0.0029(11)
C123 0.0404(17) 0.0194(14) 0.0218(16) -0.0046(12) -0.0103(13) 0.0021(12)
C124 0.0395(17) 0.0229(15) 0.0267(17) -0.0058(13) -0.0097(14) -0.0088(13)
C125 0.0280(15) 0.0321(17) 0.0287(18) -0.0100(14) -0.0101(13) -0.0019(12)
C126 0.0273(14) 0.0239(15) 0.0235(16) -0.0074(12) -0.0091(12) 0.0033(11)
C131 0.0332(15) 0.0163(13) 0.0203(15) 0.0026(11) -0.0116(12) -0.0054(11)
C132 0.0484(19) 0.0246(16) 0.0163(15) 0.0003(12) -0.0090(14) -0.0094(14)
C133 0.092(3) 0.033(2) 0.0242(19) 0.0051(16) -0.021(2) -0.031(2)
C134 0.115(4) 0.037(2) 0.047(3) 0.022(2) -0.062(3) -0.038(2)
C135 0.068(3) 0.039(2) 0.068(3) 0.012(2) -0.053(3) -0.0083(19)
C136 0.0437(19) 0.0258(16) 0.041(2) 0.0016(15) -0.0255(16) 0.0016(14)
C900 0.066(3) 0.096(4) 0.055(3) -0.048(3) -0.015(2) 0.011(3)
C902 0.056(2) 0.038(2) 0.074(3) 0.006(2) -0.029(2) -0.0171(19)
Cl1 0.0595(7) 0.1028(11) 0.1029(12) 0.0012(9) -0.0151(8) 0.0348(7)
Cl2 0.0528(5) 0.0446(5) 0.0379(5) -0.0052(4) -0.0132(4) 0.0123(4)
Cl5 0.1992(19) 0.0645(9) 0.0659(10) 0.0279(7) -0.0475(11) -0.0633(11)
Cl6 0.0580(7) 0.0649(8) 0.1145(12) 0.0314(8) -0.0081(7) 0.0070(6)
Cl3 0.0540(8) 0.0390(6) 0.0609(9) -0.0140(6) -0.0182(6) 0.0051(5)
Cl4 0.0783(9) 0.0382(7) 0.0687(10) -0.0152(6) -0.0283(8) 0.0133(6)
C901 0.064(3) 0.020(2) 0.054(3) -0.011(2) -0.036(3) 0.017(2)
Cl3' 0.0540(8) 0.0390(6) 0.0609(9) -0.0140(6) -0.0182(6) 0.0051(5)
Cl4' 0.0783(9) 0.0382(7) 0.0687(10) -0.0152(6) -0.0283(8) 0.0133(6)
C910 0.064(3) 0.020(2) 0.054(3) -0.011(2) -0.036(3) 0.017(2)

loop_
_atom_type_symbol
_atom_type_description
_atom_type_scat_dispersion_real
_atom_type_scat_dispersion_imag
_atom_type_scat_source
C C 0.0033 0.0016 'International Tables Vol C Tables 4.2.6.8 and 6.1.1.4'
H H 0.0000 0.0000 'International Tables Vol C Tables 4.2.6.8 and 6.1.1.4'
B B 0.0013 0.0007 'International Tables Vol C Tables 4.2.6.8 and 6.1.1.4'
O O 0.0106 0.0060 'International Tables Vol C Tables 4.2.6.8 and 6.1.1.4'
P P 0.1023 0.0942 'International Tables Vol C Tables 4.2.6.8 and 6.1.1.4'
Ru Ru -1.2594 0.8363 'International Tables Vol C Tables 4.2.6.8 and 6.1.1.4'
Au Au -2.0133 8.8022 'International Tables Vol C Tables 4.2.6.8 and 6.1.1.4'
Cl Cl 0.1484 0.1585 'International Tables Vol C Tables 4.2.6.8 and 6.1.1.4'

loop_
_geom_angle_atom_site_label_1
_geom_angle_atom_site_label_2
_geom_angle_atom_site_label_3
_geom_angle
C1 B6 B10 111.3(2)
C1 B6 B11 120.4(2)
B10 B6 B11 58.29(16)
C1 B6 B5 56.20(16)
B10 B6 B5 59.55(17)
B11 B6 B5 105.3(2)
C1 B6 Ru2 64.81(13)
B10 B6 Ru2 111.50(17)
B11 B6 Ru2 67.38(13)
B5 B6 Ru2 103.20(17)
C1 B6 H6 116.2
B10 B6 H6 121.1
B11 B6 H6 116.9
B5 B6 H6 128.6
Ru2 B6 H6 118.9
B10 B11 B12 59.35(17)
B10 B11 B7 110.6(2)
B12 B11 B7 60.81(16)
B10 B11 B6 60.64(16)
B12 B11 B6 112.2(2)
B7 B11 B6 119.2(2)
B10 B11 Ru2 111.85(18)
B12 B11 Ru2 112.73(18)
B7 B11 Ru2 64.80(13)
B6 B11 Ru2 65.59(13)
B10 B11 H11 122.3
B12 B11 H11 121.1
B7 B11 H11 116.7
B6 B11 H11 115.8
Ru2 B11 H11 116.9
B10 B12 B11 59.88(17)
B10 B12 B9 59.80(18)
B11 B12 B9 103.6(2)
B10 B12 B8 110.3(2)
B11 B12 B8 106.11(19)
B9 B12 B8 59.78(17)
B10 B12 B7 110.2(2)
B11 B12 B7 59.80(16)
B9 B12 B7 105.9(2)
B8 B12 B7 59.40(16)
B10 B12 H12 119.6
B11 B12 H12 124.1
B9 B12 H12 124.2
B8 B12 H12 121.4
B7 B12 H12 121.6
B9 B8 B7 106.5(2)
B9 B8 B12 59.57(17)
B7 B8 B12 60.43(16)
B9 B8 Ru4 69.14(14)
B7 B8 Ru4 102.62(15)
B12 B8 Ru4 114.19(17)
B9 B8 Ru3 140.34(17)
B7 B8 Ru3 67.23(13)
B12 B8 Ru3 127.60(17)
Ru4 B8 Ru3 74.17(9)
B9 B8 Ru6 111.59(17)
B7 B8 Ru6 138.89(18)
B12 B8 Ru6 156.94(17)
Ru4 B8 Ru6 77.71(10)
Ru3 B8 Ru6 73.66(9)
B9 B8 H8 109.1(15)
B7 B8 H8 128.8(15)
B12 B8 H8 110.5(15)
Ru4 B8 H8 123.8(15)
Ru3 B8 H8 103.4(15)
Ru6 B8 H8 49.7(15)
B8 B7 B11 106.4(2)
B8 B7 B12 60.17(16)
B11 B7 B12 59.39(16)
B8 B7 Ru2 104.69(16)
B11 B7 Ru2 68.58(13)
B12 B7 Ru2 114.62(17)
B8 B7 Ru3 66.30(13)
B11 B7 Ru3 140.70(18)
B12 B7 Ru3 126.41(18)
Ru2 B7 Ru3 76.03(9)
B8 B7 Ru5 135.74(18)
B11 B7 Ru5 115.36(16)
B12 B7 Ru5 158.23(19)
Ru2 B7 Ru5 78.68(9)
Ru3 B7 Ru5 72.16(8)
B8 B7 H7 131.1(14)
B11 B7 H7 107.7(14)
B12 B7 H7 111.8(14)
Ru2 B7 H7 119.9(14)
Ru3 B7 H7 104.3(14)
Ru5 B7 H7 47.5(14)
B10 B9 B12 59.35(17)
B10 B9 B8 110.6(2)
B12 B9 B8 60.65(17)
B10 B9 B5 61.06(17)
B12 B9 B5 112.5(2)
B8 B9 B5 119.3(2)
B10 B9 Ru4 110.63(17)
B12 B9 Ru4 111.66(17)
B8 B9 Ru4 64.81(13)
B5 B9 Ru4 64.65(13)
B10 B9 H9 122.4
B12 B9 H9 121.3
B8 B9 H9 116.5
B5 B9 H9 115.6
Ru4 B9 H9 118.1
C1 B5 B9 120.8(2)
C1 B5 B10 110.6(2)
B9 B5 B10 58.21(17)
C1 B5 B6 55.86(16)
B9 B5 B6 105.2(2)
B10 B5 B6 59.16(16)
C1 B5 Ru4 63.93(13)
B9 B5 Ru4 68.69(14)
B10 B5 Ru4 111.65(17)
B6 B5 Ru4 102.31(16)
C1 B5 H5 116.7
B9 B5 H5 116.2
B10 B5 H5 121.4
B6 B5 H5 129.2
Ru4 B5 H5 118.9
B12 B10 B9 60.85(17)
B12 B10 B11 60.77(17)
B9 B10 B11 105.0(2)
B12 B10 B6 113.8(2)
B9 B10 B6 108.9(2)
B11 B10 B6 61.06(16)
B12 B10 B5 113.5(2)
B9 B10 B5 60.73(17)
B11 B10 B5 108.8(2)
B6 B10 B5 61.30(17)
B12 B10 H10 117.5
B9 B10 H10 123.3
B11 B10 H10 123.2
B6 B10 H10 119.2
B5 B10 H10 119.5
C11 Ru2 C12 92.89(11)
C11 Ru2 C1 110.76(10)
C12 Ru2 C1 95.25(10)
C11 Ru2 B7 113.06(11)
C12 Ru2 B7 135.63(11)
C1 Ru2 B7 107.10(10)
C11 Ru2 B6 83.96(11)
C12 Ru2 B6 132.06(11)
C1 Ru2 B6 43.79(11)
B7 Ru2 B6 87.72(10)
C11 Ru2 B11 84.39(11)
C12 Ru2 B11 177.18(11)
C1 Ru2 B11 85.09(10)
B7 Ru2 B11 46.62(10)
B6 Ru2 B11 47.04(11)
C11 Ru2 Ru3 143.49(8)
C12 Ru2 Ru3 84.77(8)
C1 Ru2 Ru3 105.73(7)
B7 Ru2 Ru3 52.75(8)
B6 Ru2 Ru3 123.80(8)
B11 Ru2 Ru3 97.84(8)
C11 Ru2 Ru4 158.44(8)
C12 Ru2 Ru4 92.95(8)
C1 Ru2 Ru4 47.99(7)
B7 Ru2 Ru4 76.06(7)
B6 Ru2 Ru4 76.74(8)
B11 Ru2 Ru4 89.36(8)
Ru3 Ru2 Ru4 57.819(17)
C11 Ru2 Ru5 87.36(8)
C12 Ru2 Ru5 97.03(8)
C1 Ru2 Ru5 157.54(7)
B7 Ru2 Ru5 51.79(7)
B6 Ru2 Ru5 130.39(8)
B11 Ru2 Ru5 83.57(7)
Ru3 Ru2 Ru5 56.998(14)
Ru4 Ru2 Ru5 112.475(16)
C14 Ru4 C13 90.80(11)
C14 Ru4 C1 113.36(10)
C13 Ru4 C1 93.15(11)
C14 Ru4 B8 115.00(10)
C13 Ru4 B8 134.67(11)
C1 Ru4 B8 107.86(10)
C14 Ru4 B5 89.01(11)
C13 Ru4 B5 131.95(11)
C1 Ru4 B5 44.37(10)
B8 Ru4 B5 87.32(11)
C14 Ru4 B9 89.88(11)
C13 Ru4 B9 178.44(11)
C1 Ru4 B9 85.29(10)
B8 Ru4 B9 46.04(11)
B5 Ru4 B9 46.66(11)
C14 Ru4 Ru3 137.83(8)
C13 Ru4 Ru3 82.44(8)
C1 Ru4 Ru3 108.56(7)
B8 Ru4 Ru3 53.12(7)
B5 Ru4 Ru3 125.79(8)
B9 Ru4 Ru3 97.98(8)
C14 Ru4 Ru6 82.19(8)
C13 Ru4 Ru6 100.43(8)
C1 Ru4 Ru6 159.32(7)
B8 Ru4 Ru6 51.70(8)
B5 Ru4 Ru6 127.05(8)
B9 Ru4 Ru6 81.05(8)
Ru3 Ru4 Ru6 58.597(10)
C14 Ru4 Ru2 162.20(8)
C13 Ru4 Ru2 89.37(8)
C1 Ru4 Ru2 48.88(7)
B8 Ru4 Ru2 76.62(7)
B5 Ru4 Ru2 77.74(8)
B9 Ru4 Ru2 89.56(8)
Ru3 Ru4 Ru2 59.765(11)
Ru6 Ru4 Ru2 115.260(16)
C16 Ru6 C15 98.27(12)
C16 Ru6 B8 102.70(11)
C15 Ru6 B8 132.17(10)
C16 Ru6 P2 86.67(8)
C15 Ru6 P2 93.12(8)
B8 Ru6 P2 130.28(7)
C16 Ru6 Ru3 152.14(8)
C15 Ru6 Ru3 92.19(8)
B8 Ru6 Ru3 52.79(7)
P2 Ru6 Ru3 118.61(2)
C16 Ru6 Ru4 96.76(8)
C15 Ru6 Ru4 84.78(8)
B8 Ru6 Ru4 50.59(7)
P2 Ru6 Ru4 176.201(18)
Ru3 Ru6 Ru4 58.419(18)
C16 Ru6 H8 88.9(11)
C15 Ru6 H8 168.4(11)
B8 Ru6 H8 36.6(11)
P2 Ru6 H8 96.4(11)
Ru3 Ru6 H8 77.4(11)
Ru4 Ru6 H8 85.4(11)
C18 Ru3 C17 94.43(11)
C18 Ru3 B8 95.56(11)
C17 Ru3 B8 155.51(11)
C18 Ru3 B7 98.05(11)
C17 Ru3 B7 152.68(10)
B8 Ru3 B7 46.47(10)
C18 Ru3 Ru5 82.19(8)
C17 Ru3 Ru5 103.91(8)
B8 Ru3 Ru5 99.57(8)
B7 Ru3 Ru5 54.37(7)
C18 Ru3 Ru4 139.70(8)
C17 Ru3 Ru4 107.18(8)
B8 Ru3 Ru4 52.71(7)
B7 Ru3 Ru4 78.08(7)
Ru5 Ru3 Ru4 122.851(12)
C18 Ru3 Ru6 78.45(8)
C17 Ru3 Ru6 107.12(8)
B8 Ru3 Ru6 53.56(8)
B7 Ru3 Ru6 99.17(7)
Ru5 Ru3 Ru6 144.393(12)
Ru4 Ru3 Ru6 62.983(14)
C18 Ru3 Ru2 142.81(8)
C17 Ru3 Ru2 106.50(8)
B8 Ru3 Ru2 77.97(7)
B7 Ru3 Ru2 51.21(7)
Ru5 Ru3 Ru2 63.334(17)
Ru4 Ru3 Ru2 62.416(12)
Ru6 Ru3 Ru2 121.839(18)
C20 Ru5 C19 90.37(11)
C20 Ru5 B7 108.55(11)
C19 Ru5 B7 136.38(11)
C20 Ru5 P1 89.88(8)
C19 Ru5 P1 93.25(8)
B7 Ru5 P1 124.62(7)
C20 Ru5 Ru3 153.94(8)
C19 Ru5 Ru3 93.15(8)
B7 Ru5 Ru3 53.48(7)
P1 Ru5 Ru3 115.65(2)
C20 Ru5 Ru2 94.47(8)
C19 Ru5 Ru2 91.29(8)
B7 Ru5 Ru2 49.53(7)
P1 Ru5 Ru2 173.698(17)
Ru3 Ru5 Ru2 59.668(11)
C20 Ru5 H7 95.1(11)
C19 Ru5 H7 170.8(11)
B7 Ru5 H7 34.5(11)
P1 Ru5 H7 94.2(11)
Ru3 Ru5 H7 78.7(11)
Ru2 Ru5 H7 80.9(11)
P4 Au1 P3 171.46(2)
C21 P1 C31 102.38(12)
C21 P1 C41 100.86(12)
C31 P1 C41 105.12(11)
C21 P1 Ru5 111.76(8)
C31 P1 Ru5 116.23(9)
C41 P1 Ru5 118.31(9)
C61 P2 C71 100.80(12)
C61 P2 C51 104.98(12)
C71 P2 C51 104.19(12)
C61 P2 Ru6 118.43(8)
C71 P2 Ru6 112.03(9)
C51 P2 Ru6 114.64(9)
C81 P3 C91 106.14(13)
C81 P3 C101 107.74(13)
C91 P3 C101 105.55(12)
C81 P3 Au1 111.82(9)
C91 P3 Au1 114.31(9)
C101 P3 Au1 110.85(9)
C111 P4 C131 105.87(14)
C111 P4 C121 108.96(13)
C131 P4 C121 106.20(13)
C111 P4 Au1 108.57(9)
C131 P4 Au1 109.22(10)
C121 P4 Au1 117.42(9)
C2 C1 B6 120.1(2)
C2 C1 B5 119.9(2)
B6 C1 B5 67.94(18)
C2 C1 Ru4 123.51(18)
B6 C1 Ru4 115.23(16)
B5 C1 Ru4 71.69(14)
C2 C1 Ru2 123.91(17)
B6 C1 Ru2 71.40(14)
B5 C1 Ru2 115.06(17)
Ru4 C1 Ru2 83.13(9)
C3 C2 C7 117.1(2)
C3 C2 C1 121.4(2)
C7 C2 C1 121.5(2)
C2 C3 C4 121.3(3)
C2 C3 H3A 119.4
C4 C3 H3A 119.4
C5 C4 C3 120.5(3)
C5 C4 H4A 119.7
C3 C4 H4A 119.7
C4 C5 C6 119.5(3)
C4 C5 H5A 120.2
C6 C5 H5A 120.2
C5 C6 C7 119.8(3)
C5 C6 H6A 120.1
C7 C6 H6A 120.1
C6 C7 C2 121.7(3)
C6 C7 H7A 119.1
C2 C7 H7A 119.1
O1 C11 Ru2 175.1(2)
O2 C12 Ru2 177.1(2)
O3 C13 Ru4 176.3(2)
O4 C14 Ru4 177.3(2)
O5 C15 Ru6 178.9(3)
O6 C16 Ru6 177.4(3)
O7 C17 Ru3 179.3(2)
O8 C18 Ru3 177.8(2)
O9 C19 Ru5 176.9(2)
O10 C20 Ru5 175.5(2)
C22 C21 C26 118.8(2)
C22 C21 P1 120.41(19)
C26 C21 P1 120.6(2)
C23 C22 C21 120.7(2)
C23 C22 H22A 119.6
C21 C22 H22A 119.6
C22 C23 C24 120.1(3)
C22 C23 H23A 119.9
C24 C23 H23A 119.9
C23 C24 C25 119.8(3)
C23 C24 H24A 120.1
C25 C24 H24A 120.1
C24 C25 C26 120.2(3)
C24 C25 H25A 119.9
C26 C25 H25A 119.9
C25 C26 C21 120.3(3)
C25 C26 H26A 119.8
C21 C26 H26A 119.8
C36 C31 C32 118.9(2)
C36 C31 P1 119.9(2)
C32 C31 P1 121.1(2)
C31 C36 C35 120.6(3)
C31 C36 H36A 119.7
C35 C36 H36A 119.7
C33 C32 C31 120.4(3)
C33 C32 H32A 119.8
C31 C32 H32A 119.8
C32 C33 C34 120.0(3)
C32 C33 H33A 120.0
C34 C33 H33A 120.0
C35 C34 C33 120.0(3)
C35 C34 H34A 120.0
C33 C34 H34A 120.0
C34 C35 C36 120.1(3)
C34 C35 H35A 120.0
C36 C35 H35A 120.0
C42 C41 C46 118.5(2)
C42 C41 P1 121.1(2)
C46 C41 P1 120.4(2)
C43 C42 C41 120.7(3)
C43 C42 H42A 119.6
C41 C42 H42A 119.6
C44 C43 C42 120.4(3)
C44 C43 H43A 119.8
C42 C43 H43A 119.8
C43 C44 C45 119.4(3)
C43 C44 H44A 120.3
C45 C44 H44A 120.3
C46 C45 C44 120.3(3)
C46 C45 H45A 119.9
C44 C45 H45A 119.9
C45 C46 C41 120.8(3)
C45 C46 H46A 119.6
C41 C46 H46A 119.6
C52 C51 C56 118.7(2)
C52 C51 P2 122.8(2)
C56 C51 P2 118.5(2)
C53 C52 C51 120.5(3)
C53 C52 H52A 119.8
C51 C52 H52A 119.8
C54 C53 C52 120.5(3)
C54 C53 H53A 119.7
C52 C53 H53A 119.7
C53 C54 C55 119.5(3)
C53 C54 H54A 120.2
C55 C54 H54A 120.2
C56 C55 C54 120.4(3)
C56 C55 H55A 119.8
C54 C55 H55A 119.8
C55 C56 C51 120.4(3)
C55 C56 H56A 119.8
C51 C56 H56A 119.8
C66 C61 C62 118.7(2)
C66 C61 P2 119.66(19)
C62 C61 P2 121.7(2)
C63 C62 C61 120.4(2)
C63 C62 H62A 119.8
C61 C62 H62A 119.8
C64 C63 C62 120.3(3)
C64 C63 H63A 119.8
C62 C63 H63A 119.8
C65 C64 C63 119.7(3)
C65 C64 H64A 120.1
C63 C64 H64A 120.1
C64 C65 C66 120.1(3)
C64 C65 H65A 119.9
C66 C65 H65A 119.9
C65 C66 C61 120.7(2)
C65 C66 H66A 119.7
C61 C66 H66A 119.7
C76 C71 C72 118.7(2)
C76 C71 P2 123.0(2)
C72 C71 P2 118.18(19)
C73 C72 C71 120.8(3)
C73 C72 H72A 119.6
C71 C72 H72A 119.6
C72 C73 C74 119.7(3)
C72 C73 H73A 120.2
C74 C73 H73A 120.2
C75 C74 C73 120.6(3)
C75 C74 H74A 119.7
C73 C74 H74A 119.7
C74 C75 C76 120.2(3)
C74 C75 H75A 119.9
C76 C75 H75A 119.9
C71 C76 C75 119.9(3)
C71 C76 H76A 120.0
C75 C76 H76A 120.0
C86 C81 C82 119.7(2)
C86 C81 P3 121.5(2)
C82 C81 P3 118.8(2)
C83 C82 C81 119.8(3)
C83 C82 H82A 120.1
C81 C82 H82A 120.1
C82 C83 C84 120.2(3)
C82 C83 H83A 119.9
C84 C83 H83A 119.9
C85 C84 C83 120.2(3)
C85 C84 H84A 119.9
C83 C84 H84A 119.9
C84 C85 C86 120.3(3)
C84 C85 H85A 119.9
C86 C85 H85A 119.9
C85 C86 C81 119.7(3)
C85 C86 H86A 120.1
C81 C86 H86A 120.1
C96 C91 C92 119.9(3)
C96 C91 P3 121.7(2)
C92 C91 P3 118.3(2)
C93 C92 C91 120.0(3)
C93 C92 H92A 120.0
C91 C92 H92A 120.0
C94 C93 C92 120.2(3)
C94 C93 H93A 119.9
C92 C93 H93A 119.9
C93 C94 C95 120.2(3)
C93 C94 H94A 119.9
C95 C94 H94A 119.9
C94 C95 C96 120.3(3)
C94 C95 H95A 119.9
C96 C95 H95A 119.9
C95 C96 C91 119.4(3)
C95 C96 H96A 120.3
C91 C96 H96A 120.3
C106 C101 C102 119.4(3)
C106 C101 P3 120.8(2)
C102 C101 P3 119.8(2)
C103 C102 C101 120.3(3)
C103 C102 H10A 119.8
C101 C102 H10A 119.8
C102 C103 C104 119.8(3)
C102 C103 H10B 120.1
C104 C103 H10B 120.1
C105 C104 C103 120.0(3)
C105 C104 H10C 120.0
C103 C104 H10C 120.0
C104 C105 C106 120.3(3)
C104 C105 H10D 119.9
C106 C105 H10D 119.9
C105 C106 C101 120.2(3)
C105 C106 H10E 119.9
C101 C106 H10E 119.9
C116 C111 C112 119.8(3)
C116 C111 P4 122.6(2)
C112 C111 P4 117.4(2)
C113 C112 C111 119.4(4)
C113 C112 H11A 120.3
C111 C112 H11A 120.3
C112 C113 C114 120.3(4)
C112 C113 H11B 119.8
C114 C113 H11B 119.8
C117 C114 C113 120.7(3)
C117 C114 H11C 119.6
C113 C114 H11C 119.6
C111 C116 C117 119.8(3)
C111 C116 H11D 120.1
C117 C116 H11D 120.1
C114 C117 C116 119.8(4)
C114 C117 H11E 120.1
C116 C117 H11E 120.1
C126 C121 C122 119.5(3)
C126 C121 P4 119.4(2)
C122 C121 P4 120.8(2)
C123 C122 C121 120.0(3)
C123 C122 H12A 120.0
C121 C122 H12A 120.0
C122 C123 C124 120.1(3)
C122 C123 H12B 120.0
C124 C123 H12B 120.0
C125 C124 C123 120.2(3)
C125 C124 H12C 119.9
C123 C124 H12C 119.9
C124 C125 C126 119.8(3)
C124 C125 H12D 120.1
C126 C125 H12D 120.1
C125 C126 C121 120.4(3)
C125 C126 H12E 119.8
C121 C126 H12E 119.8
C136 C131 C132 119.8(3)
C136 C131 P4 121.6(3)
C132 C131 P4 118.6(2)
C133 C132 C131 120.1(4)
C133 C132 H13A 119.9
C131 C132 H13A 119.9
C134 C133 C132 119.9(4)
C134 C133 H13B 120.0
C132 C133 H13B 120.0
C135 C134 C133 120.2(3)
C135 C134 H13C 119.9
C133 C134 H13C 119.9
C134 C135 C136 120.9(4)
C134 C135 H13D 119.5
C136 C135 H13D 119.5
C135 C136 C131 119.0(4)
C135 C136 H13E 120.5
C131 C136 H13E 120.5
Cl1 C900 Cl2 113.4(3)
Cl1 C900 H90A 108.9
Cl2 C900 H90A 108.9
Cl1 C900 H90B 108.9
Cl2 C900 H90B 108.9
H90A C900 H90B 107.7
Cl5 C902 Cl6 113.5(3)
Cl5 C902 H90C 108.9
Cl6 C902 H90C 108.9
Cl5 C902 H90D 108.9
Cl6 C902 H90D 108.9
H90C C902 H90D 107.7
Cl4 C901 Cl3 112.9(3)
Cl4 C901 H90E 109.0
Cl3 C901 H90E 109.0
Cl4 C901 H90F 109.0
Cl3 C901 H90F 109.0
H90E C901 H90F 107.8
Cl4' C910 Cl3' 115.0(11)
Cl4' C910 H91A 108.5
Cl3' C910 H91A 108.5
Cl4' C910 H91B 108.5
Cl3' C910 H91B 108.5
H91A C910 H91B 107.5

loop_
_geom_bond_atom_site_label_1
_geom_bond_atom_site_label_2
_geom_bond_distance
B6 C1 1.654(4)
B6 B10 1.813(4)
B6 B11 1.820(4)
B6 B5 1.852(4)
B6 Ru2 2.265(3)
B6 H6 1.1200
B11 B10 1.770(4)
B11 B12 1.785(4)
B11 B7 1.793(4)
B11 Ru2 2.296(3)
B11 H11 1.1200
B12 B10 1.760(4)
B12 B9 1.787(4)
B12 B8 1.806(4)
B12 B7 1.811(4)
B12 H12 1.1200
B8 B9 1.791(4)
B8 B7 1.792(4)
B8 Ru4 2.251(3)
B8 Ru3 2.263(3)
B8 Ru6 2.286(3)
B8 H8 1.36(3)
B7 Ru2 2.232(3)
B7 Ru3 2.279(3)
B7 Ru5 2.305(3)
B7 H7 1.32(3)
B9 B10 1.768(4)
B9 B5 1.814(4)
B9 Ru4 2.324(3)
B9 H9 1.1200
B5 C1 1.661(4)
B5 B10 1.820(5)
B5 Ru4 2.255(3)
B5 H5 1.1200
B10 H10 1.1200
Ru2 C11 1.896(3)
Ru2 C12 1.943(3)
Ru2 C1 2.163(3)
Ru2 Ru3 2.7785(5)
Ru2 Ru4 2.8504(6)
Ru2 Ru5 2.8768(7)
Ru4 C14 1.904(3)
Ru4 C13 1.936(3)
Ru4 C1 2.133(3)
Ru4 Ru3 2.7219(7)
Ru4 Ru6 2.8464(6)
Ru6 C16 1.876(3)
Ru6 C15 1.888(3)
Ru6 P2 2.3385(8)
Ru6 Ru3 2.7271(5)
Ru6 H8 1.75(4)
Ru3 C18 1.869(3)
Ru3 C17 1.893(3)
Ru3 Ru5 2.6997(6)
Ru5 C20 1.870(3)
Ru5 C19 1.887(3)
Ru5 P1 2.3490(8)
Ru5 H7 1.72(3)
Au1 P4 2.3106(8)
Au1 P3 2.3107(8)
P1 C21 1.834(3)
P1 C31 1.844(3)
P1 C41 1.846(3)
P2 C61 1.830(3)
P2 C71 1.834(3)
P2 C51 1.839(3)
P3 C81 1.812(3)
P3 C91 1.815(3)
P3 C101 1.821(3)
P4 C111 1.806(3)
P4 C131 1.807(3)
P4 C121 1.815(3)
O1 C11 1.148(3)
O2 C12 1.146(3)
O3 C13 1.144(3)
O4 C14 1.145(3)
O5 C15 1.155(3)
O6 C16 1.148(3)
O7 C17 1.153(3)
O8 C18 1.157(3)
O9 C19 1.148(3)
O10 C20 1.149(3)
C1 C2 1.502(3)
C2 C3 1.395(4)
C2 C7 1.401(4)
C3 C4 1.396(4)
C3 H3A 0.9500
C4 C5 1.381(4)
C4 H4A 0.9500
C5 C6 1.383(4)
C5 H5A 0.9500
C6 C7 1.397(4)
C6 H6A 0.9500
C7 H7A 0.9500
C21 C22 1.397(4)
C21 C26 1.397(3)
C22 C23 1.385(4)
C22 H22A 0.9500
C23 C24 1.389(4)
C23 H23A 0.9500
C24 C25 1.389(4)
C24 H24A 0.9500
C25 C26 1.392(4)
C25 H25A 0.9500
C26 H26A 0.9500
C31 C36 1.389(4)
C31 C32 1.403(4)
C36 C35 1.398(4)
C36 H36A 0.9500
C32 C33 1.391(4)
C32 H32A 0.9500
C33 C34 1.392(5)
C33 H33A 0.9500
C34 C35 1.382(5)
C34 H34A 0.9500
C35 H35A 0.9500
C41 C42 1.396(4)
C41 C46 1.398(4)
C42 C43 1.392(4)
C42 H42A 0.9500
C43 C44 1.388(4)
C43 H43A 0.9500
C44 C45 1.393(4)
C44 H44A 0.9500
C45 C46 1.390(4)
C45 H45A 0.9500
C46 H46A 0.9500
C51 C52 1.396(4)
C51 C56 1.398(4)
C52 C53 1.392(4)
C52 H52A 0.9500
C53 C54 1.378(4)
C53 H53A 0.9500
C54 C55 1.392(4)
C54 H54A 0.9500
C55 C56 1.389(4)
C55 H55A 0.9500
C56 H56A 0.9500
C61 C66 1.396(4)
C61 C62 1.401(3)
C62 C63 1.389(4)
C62 H62A 0.9500
C63 C64 1.389(4)
C63 H63A 0.9500
C64 C65 1.388(4)
C64 H64A 0.9500
C65 C66 1.390(4)
C65 H65A 0.9500
C66 H66A 0.9500
C71 C76 1.400(4)
C71 C72 1.403(4)
C72 C73 1.386(4)
C72 H72A 0.9500
C73 C74 1.387(4)
C73 H73A 0.9500
C74 C75 1.372(5)
C74 H74A 0.9500
C75 C76 1.402(4)
C75 H75A 0.9500
C76 H76A 0.9500
C81 C86 1.398(4)
C81 C82 1.403(4)
C82 C83 1.385(4)
C82 H82A 0.9500
C83 C84 1.389(4)
C83 H83A 0.9500
C84 C85 1.386(4)
C84 H84A 0.9500
C85 C86 1.389(4)
C85 H85A 0.9500
C86 H86A 0.9500
C91 C96 1.395(4)
C91 C92 1.396(4)
C92 C93 1.383(4)
C92 H92A 0.9500
C93 C94 1.382(5)
C93 H93A 0.9500
C94 C95 1.385(5)
C94 H94A 0.9500
C95 C96 1.392(4)
C95 H95A 0.9500
C96 H96A 0.9500
C101 C106 1.395(4)
C101 C102 1.397(4)
C102 C103 1.391(4)
C102 H10A 0.9500
C103 C104 1.393(4)
C103 H10B 0.9500
C104 C105 1.387(4)
C104 H10C 0.9500
C105 C106 1.390(4)
C105 H10D 0.9500
C106 H10E 0.9500
C111 C116 1.390(4)
C111 C112 1.402(4)
C112 C113 1.382(5)
C112 H11A 0.9500
C113 C114 1.383(6)
C113 H11B 0.9500
C114 C117 1.371(6)
C114 H11C 0.9500
C116 C117 1.395(4)
C116 H11D 0.9500
C117 H11E 0.9500
C121 C126 1.399(4)
C121 C122 1.403(4)
C122 C123 1.389(4)
C122 H12A 0.9500
C123 C124 1.398(4)
C123 H12B 0.9500
C124 C125 1.391(4)
C124 H12C 0.9500
C125 C126 1.392(4)
C125 H12D 0.9500
C126 H12E 0.9500
C131 C136 1.394(4)
C131 C132 1.397(4)
C132 C133 1.384(5)
C132 H13A 0.9500
C133 C134 1.379(7)
C133 H13B 0.9500
C134 C135 1.377(7)
C134 H13C 0.9500
C135 C136 1.390(5)
C135 H13D 0.9500
C136 H13E 0.9500
C900 Cl1 1.735(5)
C900 Cl2 1.750(4)
C900 H90A 0.9900
C900 H90B 0.9900
C902 Cl5 1.741(5)
C902 Cl6 1.753(5)
C902 H90C 0.9900
C902 H90D 0.9900
Cl3 C901 1.774(6)
Cl4 C901 1.767(5)
C901 H90E 0.9900
C901 H90F 0.9900
Cl3' C910 1.730(19)
Cl4' C910 1.69(2)
C910 H91A 0.9900
C910 H91B 0.9900
